data_1570067
loop_
_publ_author_name
'Adamek, Jan'
'Marek-Urban, Paulina H'
'Wo&#x17a;niak, Krzysztof'
'Durka, Krzysztof'
'Luli&#x144;ski, Sergiusz'

_publ_section_title
;
 Highly electron-deficient 3,6-diaza-9-borafluorene scaffolds for the
 construction of luminescent chelate complexes.
;
_journal_issue 43
_journal_name_full 'Chemical science'
_journal_page_first 12133
_journal_page_last 12142
_journal_paper_doi 10.1039/d3sc03876a
_journal_volume 14
_journal_year 2023
_chemical_formula_moiety 'C21 H12 B F2 N3 O'
_chemical_formula_sum 'C21 H12 B F2 N3 O'
_chemical_formula_weight 371.15
_chemical_melting_point 309
_space_group_crystal_system monoclinic
_space_group_IT_number 9
_space_group_name_Hall 'C -2yc'
_space_group_name_H-M_alt 'C 1 c 1'
_atom_sites_solution_hydrogens geom
_audit_creation_method SHELXL-2013
_audit_update_record
;
2023-02-21 deposited with the CCDC.	2023-10-05 downloaded from the CCDC.
;
_cell_angle_alpha 90
_cell_angle_beta 113.9080(10)
_cell_angle_gamma 90
_cell_formula_units_Z 4
_cell_length_a 18.0134(2)
_cell_length_b 8.61830(10)
_cell_length_c 11.09470(10)
_cell_measurement_reflns_used 6741
_cell_measurement_temperature 100(2)
_cell_measurement_theta_max 76.8230
_cell_measurement_theta_min 5.3620
_cell_volume 1574.61(3)
_computing_cell_refinement 'CrysAlisPro 1.171.42.70a (Rigaku OD, 2022)'
_computing_data_collection 'CrysAlisPro 1.171.42.70a (Rigaku OD, 2022)'
_computing_data_reduction 'CrysAlisPro 1.171.42.70a (Rigaku OD, 2022)'
_computing_structure_refinement 'SHELXL-2013 (Sheldrick, 2013)'
_diffrn_ambient_environment N~2~
_diffrn_ambient_temperature 100.01(10)
_diffrn_detector 'Hybrid Pixel Array Detector'
_diffrn_detector_area_resol_mean 10.0000
_diffrn_detector_type HyPix
_diffrn_measured_fraction_theta_full 1.000
_diffrn_measured_fraction_theta_max 0.985
_diffrn_measurement_device 'four-circle diffractometer'
_diffrn_measurement_device_type 'SuperNova, Dual, Cu at home/near, HyPix'
_diffrn_radiation_monochromator mirror
_diffrn_radiation_probe x-ray
_diffrn_radiation_type 'Cu K\a'
_diffrn_radiation_wavelength 1.54184
_diffrn_reflns_av_R_equivalents 0.0295
_diffrn_reflns_av_unetI/netI 0.0269
_diffrn_reflns_Laue_measured_fraction_full 1.000
_diffrn_reflns_Laue_measured_fraction_max 0.985
_diffrn_reflns_limit_h_max 22
_diffrn_reflns_limit_h_min -22
_diffrn_reflns_limit_k_max 10
_diffrn_reflns_limit_k_min -10
_diffrn_reflns_limit_l_max 11
_diffrn_reflns_limit_l_min -13
_diffrn_reflns_number 8250
_diffrn_reflns_point_group_measured_fraction_full 0.846
_diffrn_reflns_point_group_measured_fraction_max 0.810
_diffrn_reflns_theta_full 67.679
_diffrn_reflns_theta_max 78.009
_diffrn_reflns_theta_min 5.372
_diffrn_source 'micro-focus sealed X-ray tube'
_diffrn_source_type 'SuperNova (Cu) X-ray Source'
_exptl_absorpt_coefficient_mu 0.954
_exptl_absorpt_correction_T_max 1.00000
_exptl_absorpt_correction_T_min 0.70136
_exptl_absorpt_correction_type multi-scan
_exptl_absorpt_process_details
;
CrysAlisPro 1.171.42.70a (Rigaku Oxford Diffraction, 2022)
Empirical absorption correction using spherical harmonics,
implemented in SCALE3 ABSPACK scaling algorithm.
;
_exptl_crystal_colour yellow
_exptl_crystal_density_diffrn 1.566
_exptl_crystal_description block
_exptl_crystal_F_000 760
_exptl_crystal_preparation Luminescent
_exptl_crystal_size_max 0.21
_exptl_crystal_size_mid 0.11
_exptl_crystal_size_min 0.09
_refine_diff_density_max 0.300
_refine_diff_density_min -0.184
_refine_diff_density_rms 0.046
_refine_ls_abs_structure_details
;
 Flack x determined using 1043 quotients [(I+)-(I-)]/[(I+)+(I-)]
 (Parsons and Flack (2004), Acta Cryst. A60, s61).
;
_refine_ls_abs_structure_Flack -0.02(9)
_refine_ls_extinction_coef 0.0018(2)
_refine_ls_extinction_expression Fc^*^=kFc[1+0.001xFc^2^\l^3^/sin(2\q)]^-1/4^
_refine_ls_extinction_method SHELXL
_refine_ls_goodness_of_fit_ref 1.055
_refine_ls_hydrogen_treatment constr
_refine_ls_matrix_type full
_refine_ls_number_parameters 254
_refine_ls_number_reflns 2714
_refine_ls_number_restraints 2
_refine_ls_restrained_S_all 1.055
_refine_ls_R_factor_all 0.0308
_refine_ls_R_factor_gt 0.0304
_refine_ls_shift/su_max 0.000
_refine_ls_shift/su_mean 0.000
_refine_ls_structure_factor_coef Fsqd
_refine_ls_weighting_details 'w=1/[\s^2^(Fo^2^)+(0.0510P)^2^+0.9732P] where P=(Fo^2^+2Fc^2^)/3'
_refine_ls_weighting_scheme calc
_refine_ls_wR_factor_gt 0.0819
_refine_ls_wR_factor_ref 0.0838
_reflns_Friedel_coverage 0.642
_reflns_Friedel_fraction_full 0.691
_reflns_Friedel_fraction_max 0.634
_reflns_number_gt 2686
_reflns_number_total 2714
_reflns_threshold_expression 'I > 2\s(I)'
_cod_data_source_file d3sc03876a3.cif
_cod_data_source_block 3f
_cod_depositor_comments 'Adding full bibliography for 1570062--1570068.cif.'
_cod_original_sg_symbol_H-M 'C c'
_cod_database_code 1570067
_shelx_space_group_comment
;
The symmetry employed for this shelxl refinement is uniquely defined
by the following loop, which should always be used as a source of
symmetry information in preference to the above space-group names.
They are only intended as comments.
;
_oxdiff_exptl_absorpt_empirical_full_min 0.695
_oxdiff_exptl_absorpt_empirical_full_max 1.340
_oxdiff_exptl_absorpt_empirical_details
;
Empirical correction (ABSPACK) includes:
- Absorption correction using spherical harmonics
- Frame scaling
;
_shelxl_version_number 2013-4

loop_
_space_group_symop_operation_xyz
'x, y, z'
'x, -y, z+1/2'
'x+1/2, y+1/2, z'
'x+1/2, -y+1/2, z+1/2'

loop_
_atom_site_label
_atom_site_type_symbol
_atom_site_fract_x
_atom_site_fract_y
_atom_site_fract_z
_atom_site_U_iso_or_equiv
_atom_site_adp_type
_atom_site_occupancy
_atom_site_site_symmetry_order
_atom_site_calc_flag
_atom_site_refinement_flags_posn
_atom_site_refinement_flags_adp
_atom_site_refinement_flags_occupancy
_atom_site_disorder_assembly
_atom_site_disorder_group
F1 F 0.01759(9) 0.07377(19) 0.44638(15) 0.0246(4) Uani 1 1 d . . . . .
C15 C -0.00829(14) 0.2931(3) -0.1615(2) 0.0145(5) Uani 1 1 d . . . . .
F2 F -0.11948(9) 0.21266(18) 0.38169(15) 0.0232(4) Uani 1 1 d . . . . .
C14 C -0.03496(15) 0.2206(3) -0.2843(3) 0.0177(5) Uani 1 1 d . . . . .
H14 H -0.0035 0.2279 -0.3352 0.021 Uiso 1 1 calc R U . . .
C16 C 0.06664(14) 0.3850(3) -0.1049(2) 0.0148(5) Uani 1 1 d . . . . .
N3 N -0.05521(12) 0.2862(2) -0.0914(2) 0.0143(4) Uani 1 1 d . . . . .
O1 O 0.01724(10) 0.51326(19) 0.03927(17) 0.0154(4) Uani 1 1 d . . . . .
C6 C -0.07363(13) 0.2971(3) 0.2192(2) 0.0139(5) Uani 1 1 d . . . . .
C21 C 0.07423(14) 0.4990(3) -0.0103(2) 0.0141(5) Uani 1 1 d . . . . .
C10 C -0.09067(14) 0.3905(3) 0.1065(2) 0.0144(5) Uani 1 1 d . . . . .
C20 C 0.13981(15) 0.6015(3) 0.0303(2) 0.0166(5) Uani 1 1 d . . . . .
H20 H 0.1436 0.6823 0.0907 0.020 Uiso 1 1 calc R U . . .
C19 C 0.19950(14) 0.5849(3) -0.0180(2) 0.0185(5) Uani 1 1 d . . . . .
H19 H 0.2436 0.6558 0.0089 0.022 Uiso 1 1 calc R U . . .
C9 C -0.16046(14) 0.4813(3) 0.0615(2) 0.0167(5) Uani 1 1 d . . . . .
H9 H -0.1732 0.5464 -0.0133 0.020 Uiso 1 1 calc R U . . .
N1 N 0.11313(13) 0.0362(2) 0.3697(2) 0.0194(4) Uani 1 1 d . . . . .
C8 C -0.21140(14) 0.4750(3) 0.1279(3) 0.0179(5) Uani 1 1 d . . . . .
H8 H -0.2591 0.5369 0.0965 0.021 Uiso 1 1 calc R U . . .
C7 C -0.12972(15) 0.3017(3) 0.2754(2) 0.0168(5) Uani 1 1 d . . . . .
C1 C 0.00367(15) 0.2105(3) 0.2525(3) 0.0150(5) Uani 1 1 d . . . . .
N2 N -0.19624(12) 0.3855(3) 0.2344(2) 0.0184(4) Uani 1 1 d . . . . .
C17 C 0.12875(15) 0.3672(3) -0.1494(2) 0.0175(5) Uani 1 1 d . . . . .
H17 H 0.1251 0.2869 -0.2102 0.021 Uiso 1 1 calc R U . . .
C12 C -0.15399(15) 0.1322(3) -0.2590(3) 0.0191(5) Uani 1 1 d . . . . .
H12 H -0.2039 0.0770 -0.2906 0.023 Uiso 1 1 calc R U . . .
C2 C 0.03725(14) 0.2441(3) 0.1611(2) 0.0151(5) Uani 1 1 d . . . . .
C13 C -0.10664(15) 0.1384(3) -0.3320(3) 0.0191(5) Uani 1 1 d . . . . .
H13 H -0.1238 0.0861 -0.4142 0.023 Uiso 1 1 calc R U . . .
C4 C 0.14450(14) 0.0671(3) 0.2810(3) 0.0205(5) Uani 1 1 d . . . . .
H4 H 0.1934 0.0165 0.2905 0.025 Uiso 1 1 calc R U . . .
C11 C -0.12602(15) 0.2085(3) -0.1397(3) 0.0177(5) Uani 1 1 d . . . . .
H11 H -0.1580 0.2061 -0.0895 0.021 Uiso 1 1 calc R U . . .
B1 B -0.02087(16) 0.3672(3) 0.0520(3) 0.0151(5) Uani 1 1 d . . . . .
C5 C 0.04557(15) 0.1081(3) 0.3537(2) 0.0172(5) Uani 1 1 d . . . . .
C18 C 0.19550(15) 0.4656(3) -0.1054(3) 0.0185(5) Uani 1 1 d . . . . .
H18 H 0.2380 0.4518 -0.1344 0.022 Uiso 1 1 calc R U . . .
C3 C 0.10936(14) 0.1685(3) 0.1769(2) 0.0171(5) Uani 1 1 d . . . . .
H3 H 0.1338 0.1867 0.1167 0.021 Uiso 1 1 calc R U . . .

loop_
_atom_site_aniso_label
_atom_site_aniso_U_11
_atom_site_aniso_U_22
_atom_site_aniso_U_33
_atom_site_aniso_U_23
_atom_site_aniso_U_13
_atom_site_aniso_U_12
F1 0.0270(8) 0.0298(8) 0.0199(8) 0.0080(6) 0.0126(6) 0.0034(6)
C15 0.0158(11) 0.0151(11) 0.0138(11) 0.0026(9) 0.0071(9) 0.0024(8)
F2 0.0285(8) 0.0268(8) 0.0208(8) 0.0072(6) 0.0168(6) 0.0032(6)
C14 0.0225(11) 0.0188(12) 0.0148(12) 0.0010(9) 0.0104(10) 0.0002(9)
C16 0.0164(10) 0.0165(11) 0.0126(11) 0.0037(8) 0.0072(9) 0.0012(8)
N3 0.0143(9) 0.0162(9) 0.0133(10) 0.0010(8) 0.0065(7) -0.0001(7)
O1 0.0175(8) 0.0165(8) 0.0149(8) -0.0016(7) 0.0095(7) -0.0005(6)
C6 0.0145(10) 0.0136(11) 0.0134(11) -0.0022(9) 0.0056(9) -0.0031(8)
C21 0.0149(10) 0.0166(12) 0.0124(12) 0.0034(9) 0.0071(9) 0.0024(8)
C10 0.0159(11) 0.0157(11) 0.0119(11) -0.0029(9) 0.0060(9) -0.0028(8)
C20 0.0201(11) 0.0171(11) 0.0130(12) -0.0001(9) 0.0070(9) -0.0002(9)
C19 0.0181(11) 0.0201(12) 0.0168(13) 0.0042(10) 0.0067(9) -0.0030(9)
C9 0.0177(11) 0.0182(11) 0.0137(12) -0.0006(9) 0.0058(9) 0.0012(8)
N1 0.0193(10) 0.0181(10) 0.0189(11) -0.0010(8) 0.0058(8) 0.0008(8)
C8 0.0151(10) 0.0209(11) 0.0161(12) -0.0027(9) 0.0046(9) 0.0016(9)
C7 0.0221(11) 0.0187(11) 0.0113(11) -0.0021(9) 0.0086(9) -0.0022(9)
C1 0.0153(10) 0.0131(10) 0.0164(12) -0.0023(9) 0.0064(9) -0.0020(8)
N2 0.0175(10) 0.0229(11) 0.0170(11) -0.0030(8) 0.0092(8) -0.0010(8)
C17 0.0221(11) 0.0196(12) 0.0127(11) 0.0016(9) 0.0091(9) 0.0005(9)
C12 0.0185(11) 0.0213(12) 0.0166(12) -0.0002(10) 0.0062(9) -0.0030(9)
C2 0.0177(10) 0.0138(10) 0.0125(11) -0.0028(9) 0.0048(9) -0.0016(8)
C13 0.0240(12) 0.0195(12) 0.0130(11) -0.0002(9) 0.0067(10) -0.0021(9)
C4 0.0174(12) 0.0224(12) 0.0218(13) 0.0001(10) 0.0081(10) 0.0050(9)
C11 0.0181(11) 0.0201(12) 0.0164(12) 0.0012(9) 0.0084(10) -0.0024(9)
B1 0.0166(12) 0.0167(12) 0.0133(13) -0.0006(10) 0.0075(10) 0.0003(10)
C5 0.0203(11) 0.0171(11) 0.0134(11) -0.0013(9) 0.0062(9) -0.0029(9)
C18 0.0189(11) 0.0242(12) 0.0173(13) 0.0044(10) 0.0123(10) 0.0018(9)
C3 0.0158(10) 0.0209(12) 0.0166(12) -0.0007(9) 0.0085(9) 0.0024(9)

loop_
_atom_type_symbol
_atom_type_description
_atom_type_scat_dispersion_real
_atom_type_scat_dispersion_imag
_atom_type_scat_source
C C 0.0181 0.0091 'International Tables Vol C Tables 4.2.6.8 and 6.1.1.4'
H H 0.0000 0.0000 'International Tables Vol C Tables 4.2.6.8 and 6.1.1.4'
B B 0.0090 0.0039 'International Tables Vol C Tables 4.2.6.8 and 6.1.1.4'
N N 0.0311 0.0180 'International Tables Vol C Tables 4.2.6.8 and 6.1.1.4'
O O 0.0492 0.0322 'International Tables Vol C Tables 4.2.6.8 and 6.1.1.4'
F F 0.0727 0.0534 'International Tables Vol C Tables 4.2.6.8 and 6.1.1.4'

loop_
_geom_angle_atom_site_label_1
_geom_angle_atom_site_label_2
_geom_angle_atom_site_label_3
_geom_angle
_geom_angle_site_symmetry_1
_geom_angle_site_symmetry_3
_geom_angle_publ_flag
N3 C15 C14 119.3(2) . . ?
N3 C15 C16 117.1(2) . . ?
C14 C15 C16 123.5(2) . . ?
C13 C14 C15 120.3(2) . . ?
C13 C14 H14 119.9 . . ?
C15 C14 H14 119.9 . . ?
C17 C16 C21 119.3(2) . . ?
C17 C16 C15 121.1(2) . . ?
C21 C16 C15 119.4(2) . . ?
C11 N3 C15 120.1(2) . . ?
C11 N3 B1 122.1(2) . . ?
C15 N3 B1 117.73(19) . . ?
C21 O1 B1 115.00(18) . . ?
C7 C6 C10 116.4(2) . . ?
C7 C6 C1 133.0(2) . . ?
C10 C6 C1 110.6(2) . . ?
O1 C21 C20 119.6(2) . . ?
O1 C21 C16 120.5(2) . . ?
C20 C21 C16 119.8(2) . . ?
C9 C10 C6 118.7(2) . . ?
C9 C10 B1 131.6(2) . . ?
C6 C10 B1 109.7(2) . . ?
C19 C20 C21 119.8(2) . . ?
C19 C20 H20 120.1 . . ?
C21 C20 H20 120.1 . . ?
C20 C19 C18 120.9(2) . . ?
C20 C19 H19 119.5 . . ?
C18 C19 H19 119.5 . . ?
C10 C9 C8 118.8(2) . . ?
C10 C9 H9 120.6 . . ?
C8 C9 H9 120.6 . . ?
C5 N1 C4 116.7(2) . . ?
N2 C8 C9 123.1(2) . . ?
N2 C8 H8 118.5 . . ?
C9 C8 H8 118.5 . . ?
N2 C7 F2 113.3(2) . . ?
N2 C7 C6 126.1(2) . . ?
F2 C7 C6 120.6(2) . . ?
C5 C1 C2 117.6(2) . . ?
C5 C1 C6 131.9(2) . . ?
C2 C1 C6 110.5(2) . . ?
C7 N2 C8 116.9(2) . . ?
C18 C17 C16 120.7(2) . . ?
C18 C17 H17 119.7 . . ?
C16 C17 H17 119.7 . . ?
C11 C12 C13 117.9(2) . . ?
C11 C12 H12 121.1 . . ?
C13 C12 H12 121.1 . . ?
C3 C2 C1 117.5(2) . . ?
C3 C2 B1 132.8(2) . . ?
C1 C2 B1 109.6(2) . . ?
C14 C13 C12 119.7(2) . . ?
C14 C13 H13 120.1 . . ?
C12 C13 H13 120.1 . . ?
N1 C4 C3 123.5(2) . . ?
N1 C4 H4 118.3 . . ?
C3 C4 H4 118.3 . . ?
N3 C11 C12 122.6(2) . . ?
N3 C11 H11 118.7 . . ?
C12 C11 H11 118.7 . . ?
O1 B1 N3 106.5(2) . . ?
O1 B1 C10 113.3(2) . . ?
N3 B1 C10 112.20(19) . . ?
O1 B1 C2 116.4(2) . . ?
N3 B1 C2 108.95(18) . . ?
C10 B1 C2 99.57(19) . . ?
N1 C5 F1 113.9(2) . . ?
N1 C5 C1 125.5(2) . . ?
F1 C5 C1 120.5(2) . . ?
C17 C18 C19 119.2(2) . . ?
C17 C18 H18 120.4 . . ?
C19 C18 H18 120.4 . . ?
C4 C3 C2 119.1(2) . . ?
C4 C3 H3 120.4 . . ?
C2 C3 H3 120.4 . . ?

loop_
_geom_bond_atom_site_label_1
_geom_bond_atom_site_label_2
_geom_bond_distance
_geom_bond_site_symmetry_2
_geom_bond_publ_flag
F1 C5 1.349(3) . ?
C15 N3 1.363(3) . ?
C15 C14 1.396(3) . ?
C15 C16 1.468(3) . ?
F2 C7 1.355(3) . ?
C14 C13 1.377(3) . ?
C14 H14 0.9500 . ?
C16 C17 1.402(3) . ?
C16 C21 1.404(3) . ?
N3 C11 1.345(3) . ?
N3 B1 1.613(3) . ?
O1 C21 1.352(3) . ?
O1 B1 1.468(3) . ?
C6 C7 1.386(3) . ?
C6 C10 1.412(3) . ?
C6 C1 1.489(3) . ?
C21 C20 1.395(3) . ?
C10 C9 1.390(3) . ?
C10 B1 1.614(3) . ?
C20 C19 1.389(4) . ?
C20 H20 0.9500 . ?
C19 C18 1.395(4) . ?
C19 H19 0.9500 . ?
C9 C8 1.392(4) . ?
C9 H9 0.9500 . ?
N1 C5 1.312(3) . ?
N1 C4 1.345(4) . ?
C8 N2 1.343(4) . ?
C8 H8 0.9500 . ?
C7 N2 1.313(3) . ?
C1 C5 1.386(3) . ?
C1 C2 1.406(4) . ?
C17 C18 1.388(3) . ?
C17 H17 0.9500 . ?
C12 C11 1.378(4) . ?
C12 C13 1.395(4) . ?
C12 H12 0.9500 . ?
C2 C3 1.399(3) . ?
C2 B1 1.630(4) . ?
C13 H13 0.9500 . ?
C4 C3 1.381(4) . ?
C4 H4 0.9500 . ?
C11 H11 0.9500 . ?
C18 H18 0.9500 . ?
C3 H3 0.9500 . ?
